data_2003758
loop_
_publ_author_name
'Gronlund, P. J.'
'Wacholtz, W. F.'
'Mague, J. T.'

_publ_section_title
;
 A Mixed-Ligand Zinc(II) Complex Containing a Bridging Dithiolate
 Ligand
;
_journal_issue 8
_journal_name_full 'Acta Crystallographica Section C'
_journal_page_first 1540
_journal_page_last 1543
_journal_paper_doi 10.1107/S0108270195001995
_journal_volume 51
_journal_year 1995
_chemical_compound_source 'see text'
_chemical_formula_sum 'C28 H20 N8 S4 Zn2'
_chemical_formula_weight 727.5
_space_group_IT_number 14
_symmetry_cell_setting monoclinic
_symmetry_space_group_name_Hall '-P 2yn'
_symmetry_space_group_name_H-M 'P 1 21/n 1'
_atom_type_scat_source IntTabIV
_cell_angle_alpha 90
_cell_angle_beta 108.16(3)
_cell_angle_gamma 90
_cell_formula_units_Z 2
_cell_length_a 9.349(8)
_cell_length_b 13.439(8)
_cell_length_c 11.703(8)
_cell_measurement_reflns_used 25
_cell_measurement_temperature 293
_cell_measurement_theta_max 14.97
_cell_measurement_theta_min 10.28
_cell_volume 1397.1(18)
_computing_cell_refinement
;
CAD-4 Software (Schagen, Staver, van Meurs & Williams, 1989)
;
_computing_data_collection
;
CAD-4 Software (Schagen, Staver, van Meurs & Williams, 1989)
;
_computing_data_reduction
;
MolEN (Fair, 1990)
;
_computing_molecular_graphics
;
ORTEP11 (Johnson, 1976)
;
_computing_publication_material
;
WP/WIN 5.1/5.2
;
_computing_structure_refinement
;
MolEN (Fair, 1990)
;
_computing_structure_solution
;
SIR-88 (Burla, Camalli, Cascarano, Giacovazzo, Polidori, Spagna & Viterbo, 19
89)
;
_diffrn_measurement_device 'Enraf-Nonius CAD-4'
_diffrn_measurement_method '\w/2\q scans'
_diffrn_radiation_type MoK\a
_diffrn_radiation_wavelength 0.71073
_diffrn_reflns_av_R_equivalents 0.03
_diffrn_reflns_limit_h_max 11
_diffrn_reflns_limit_h_min 0
_diffrn_reflns_limit_k_max 18
_diffrn_reflns_limit_k_min 0
_diffrn_reflns_limit_l_max 16
_diffrn_reflns_limit_l_min -16
_diffrn_reflns_number 2722
_diffrn_reflns_theta_max 25.0
_diffrn_standards_decay_% <1
_diffrn_standards_interval_time 120
_diffrn_standards_number 2
_exptl_absorpt_coefficient_mu 2.083
_exptl_absorpt_correction_T_max 0.9983
_exptl_absorpt_correction_T_min 0.5120
_exptl_absorpt_correction_type '\y scans (North, Phillips & Mathews, 1968)'
_exptl_crystal_colour 'dark red'
_exptl_crystal_density_diffrn 1.729
_exptl_crystal_description plate
_exptl_crystal_size_max 0.35
_exptl_crystal_size_mid 0.32
_exptl_crystal_size_min 0.21
_refine_diff_density_max 2.43
_refine_diff_density_min -1.80
_refine_ls_extinction_method none
_refine_ls_goodness_of_fit_obs 2.42
_refine_ls_hydrogen_treatment 'H atoms: see text'
_refine_ls_number_parameters 190
_refine_ls_number_reflns 1598
_refine_ls_R_factor_obs 0.071
_refine_ls_shift/esd_max 0
_refine_ls_structure_factor_coef F
_refine_ls_weighting_details w=1/\s^2^(F)
_refine_ls_weighting_scheme calc
_refine_ls_wR_factor_obs 0.083
_reflns_number_observed 1598
_reflns_number_total 2532
_reflns_observed_criterion I>3\s(I)
_cod_data_source_file bm0001.cif
_cod_data_source_block bm0001a
_cod_depositor_comments
;
The following automatic conversions were performed:

'_refine_ls_weighting_scheme' value ' w=1/\s^2^(F)' was changed to
'calc'. New tag '_refine_ls_weighting_details' was created. The value
of the new tag was set to 'w=1/\s^2^(F)'.

Automatic conversion script
Id: cif_fix_values 3143 2015-03-26 13:38:13Z robertas 
;
_cod_original_cell_volume 1397(4)
_cod_original_sg_symbol_H-M 'P 21/n'
_cod_database_code 2003758

loop_
_symmetry_equiv_pos_as_xyz
x,y,z
1/2+x,1/2-y,1/2+z
-x,-y,-z
1/2-x,1/2+y,1/2-z

loop_
_atom_site_label
_atom_site_fract_x
_atom_site_fract_y
_atom_site_fract_z
_atom_site_B_iso_or_equiv
Zn 0.1186(1) 0.04566(8) -0.06074(9) 2.17(2)
S(1) -0.0034(3) 0.1214(2) 0.0734(2) 2.24(5)
S(2) -0.0081(3) 0.0695(2) -0.2618(2) 2.99(6)
N(1) 0.3275(8) 0.0005(6) 0.0688(6) 2.1(2)
N(2) 0.2840(8) 0.1668(6) -0.0585(7) 2.4(2)
N(3) 0.5720(8) 0.0555(6) 0.1850(7) 2.5(2)
N(4) 0.5289(8) 0.2241(6) 0.0489(7) 2.9(2)
C(1) 0.1370(9) 0.1076(7) 0.2165(7) 2.0(2)
C(2) 0.248(1) 0.1823(7) 0.2502(8) 2.7(2)
C(3) 0.361(1) 0.1774(8) 0.3586(9) 3.3(2)
C(4) 0.367(1) 0.0980(8) 0.4343(9) 3.4(2)
C(5) 0.260(1) 0.0241(7) 0.4028(8) 3.0(2)
C(6) 0.141(1) 0.0283(6) 0.2926(8) 2.2(2)
C(7) 0.347(1) -0.0848(7) 0.1346(8) 2.5(2)
C(8) 0.477(1) -0.1031(7) 0.2253(8) 2.8(2)
C(9) 0.586(1) -0.0309(8) 0.2466(9) 3.2(2)
C(10) 0.4407(9) 0.0658(7) 0.0995(7) 2.0(2)
C(11) 0.418(1) 0.1589(7) 0.0265(8) 2.1(2)
C(12) 0.502(1) 0.3039(8) -0.025(1) 3.6(3)
C(13) 0.372(1) 0.3171(8) -0.1168(9) 3.1(2)
C(14) 0.264(1) 0.2461(8) -0.1305(8) 2.9(2)
H(2) 0.2449 0.2366 0.1974 3.3
H(3) 0.4341 0.2286 0.3811 4.0
H(4) 0.4452 0.0943 0.5087 4.1
H(5) 0.2664 -0.0306 0.4555 3.5
H(7) 0.2688 -0.1327 0.1168 2.9
H(8) 0.4912 -0.1626 0.2713 3.3
H(9) 0.6782 -0.0425 0.3088 3.9
H(12) 0.5773 0.3536 -0.0115 4.3
H(13) 0.3582 0.3728 -0.1690 3.7
H(14) 0.1712 0.2534 -0.1931 3.5

loop_
_geom_angle_atom_site_label_1
_geom_angle_atom_site_label_2
_geom_angle_atom_site_label_3
_geom_angle_site_symmetry_1
_geom_angle_site_symmetry_3
_geom_angle
_geom_angle_publ_flag
S(1) Zn S(2) . . 113.90(10) yes
S(2) Zn N(1) . . 145.4(2) yes
S(2) Zn N(2) . . 92.5(2) yes
S(1) Zn S(1) . 3 97.80(10) yes
S(1) Zn N(1) 3 . 93.9(2) yes
Zn S(1) C(1) . . 101.9(3) yes
Zn N(1) C(7) . . 124.8(6) yes
C(7) N(1) C(10) . . 116.3(8) yes
Zn N(2) C(14) . . 127.8(6) yes
C(9) N(3) C(10) . . 114.0(8) yes
S(1) Zn N(1) . . 99.7(2) yes
S(1) Zn N(2) . . 98.6(2) yes
N(1) Zn N(2) . . 74.1(3) yes
S(1) Zn S(2) 3 . 89.40(10) yes
S(1) Zn N(2) 3 . 161.1(2) yes
Zn S(2) C(6) . 3 102.1(3) yes
Zn N(1) C(10) . . 118.2(7) yes
Zn N(2) C(11) . . 115.8(6) yes
C(11) N(2) C(14) . . 116.5(8) yes
C(11) N(4) C(12) . . 114.9(9) yes
S(1) C(1) C(2) . . 116.8(7) no
S(1) C(1) C(6) . . 123.3(7) no
C(2) C(1) C(6) . . 120.0(9) no
C(1) C(2) C(3) . . 121.00(10) no
C(2) C(3) C(4) . . 120.0(10) no
C(3) C(4) C(5) . . 120.5(9) no
C(4) C(5) C(6) . . 121.00(10) no
C(1) C(6) C(5) . . 118.2(9) no
N(1) C(7) C(8) . . 121.7(9) no
C(7) C(8) C(9) . . 116.4(9) no
N(3) C(9) C(8) . . 124.4(9) no
N(1) C(10) N(3) . . 127.2(9) no
N(1) C(10) C(11) . . 116.0(8) no
N(3) C(10) C(11) . . 116.8(8) no
N(2) C(11) N(4) . . 126.2(9) no
N(2) C(11) C(10) . . 115.0(8) no
N(4) C(11) C(10) . . 118.8(8) no
N(4) C(12) C(13) . . 124.00(10) no
C(12) C(13) C(14) . . 117.0(10) no
N(2) C(14) C(13) . . 122.1(9) no

loop_
_geom_bond_atom_site_label_1
_geom_bond_atom_site_label_2
_geom_bond_site_symmetry_2
_geom_bond_distance
_geom_bond_publ_flag
Zn S(1) . 2.433(3) yes
Zn S(1) 3 2.475(3) yes
Zn N(2) . 2.239(8) yes
S(2) C(6) 3 1.767(9) yes
N(1) C(10) . 1.340(10) yes
N(2) C(14) . 1.340(10) yes
N(3) C(10) . 1.330(10) yes
N(4) C(12) . 1.350(10) yes
Zn S(2) . 2.303(3) yes
Zn N(1) . 2.152(8) yes
S(1) C(1) . 1.786(9) yes
N(1) C(7) . 1.360(10) yes
N(2) C(11) . 1.340(10) yes
N(3) C(9) . 1.350(10) yes
N(4) C(11) . 1.320(10) yes
C(1) C(2) . 1.410(10) no
C(1) C(6) . 1.380(10) no
C(2) C(3) . 1.380(10) no
C(3) C(4) . 1.38(2) no
C(4) C(5) . 1.37(2) no
C(5) C(6) . 1.420(10) no
C(7) C(8) . 1.360(10) no
C(8) C(9) . 1.370(10) no
C(10) C(11) . 1.490(10) no
C(12) C(13) . 1.36(2) no
C(13) C(14) . 1.370(10) no
